data_4134721
loop_
_publ_author_name
'Su, Bo'
'Bunescu, Ala'
'Qiu, Yehao'
'Zuend, Stephan J.'
'Ernst, Martin'
'Hartwig, John F.'

_publ_section_title
;
 Palladium-catalyzed oxidation of \b-C(sp3)-H bond of primary alkylamines
 through a rare four-membered palladacycle intermediate.
;
_journal_name_full 'Journal of the American Chemical Society'
_journal_paper_doi 10.1021/jacs.0c01629
_journal_year 2020
_chemical_formula_moiety 'C22 H28 N2 O2 Pd'
_chemical_formula_sum 'C22 H28 N2 O2 Pd'
_chemical_formula_weight 458.86
_space_group_crystal_system monoclinic
_space_group_IT_number 15
_space_group_name_Hall '-C 2yc'
_space_group_name_H-M_alt 'C 1 2/c 1'
_atom_sites_solution_hydrogens geom
_atom_sites_solution_primary dual
_audit_creation_method SHELXL-2014/7
_cell_angle_alpha 90
_cell_angle_beta 108.664(2)
_cell_angle_gamma 90
_cell_formula_units_Z 4
_cell_length_a 19.1646(4)
_cell_length_b 7.69380(10)
_cell_length_c 14.4178(3)
_cell_measurement_reflns_used 27534
_cell_measurement_temperature 100(2)
_cell_measurement_theta_max 28.7740
_cell_measurement_theta_min 3.0400
_cell_volume 2014.09(7)
_computing_cell_refinement 'CrysAlisPro 1.171.39.46e (Rigaku OD, 2018)'
_computing_data_collection 'CrysAlisPro 1.171.39.46e (Rigaku OD, 2018)'
_computing_data_reduction 'CrysAlisPro 1.171.39.46e (Rigaku OD, 2018)'
_computing_molecular_graphics 'Olex2 (Dolomanov et al., 2009)'
_computing_publication_material 'Olex2 (Dolomanov et al., 2009)'
_computing_structure_refinement 'SHELXL-2014/7 (Sheldrick, 2014)'
_computing_structure_solution 'ShelXT (Sheldrick, 2015)'
_diffrn_ambient_temperature 100(2)
_diffrn_measured_fraction_theta_full 1.000
_diffrn_measured_fraction_theta_max 1.000
_diffrn_measurement_device_type 'ROD, Synergy Custom DW system, Pilatus 200K'
_diffrn_measurement_method '\w scans'
_diffrn_radiation_type MoK\a
_diffrn_radiation_wavelength 0.71073
_diffrn_reflns_av_R_equivalents 0.0523
_diffrn_reflns_av_unetI/netI 0.0149
_diffrn_reflns_Laue_measured_fraction_full 1.000
_diffrn_reflns_Laue_measured_fraction_max 1.000
_diffrn_reflns_limit_h_max 23
_diffrn_reflns_limit_h_min -23
_diffrn_reflns_limit_k_max 9
_diffrn_reflns_limit_k_min -9
_diffrn_reflns_limit_l_max 18
_diffrn_reflns_limit_l_min -18
_diffrn_reflns_number 36629
_diffrn_reflns_point_group_measured_fraction_full 1.000
_diffrn_reflns_point_group_measured_fraction_max 1.000
_diffrn_reflns_theta_full 26.372
_diffrn_reflns_theta_max 26.372
_diffrn_reflns_theta_min 2.875
_diffrn_source 'Rotating-anode X-ray tube'
_exptl_absorpt_coefficient_mu 0.940
_exptl_absorpt_correction_T_max 1.00000
_exptl_absorpt_correction_T_min 0.77574
_exptl_absorpt_correction_type multi-scan
_exptl_absorpt_process_details
;
Olex2 1.2-ac3
(compiled 2017.08.10 svn.r3458 for OlexSys, GUI svn.r5381)
;
_exptl_crystal_colour orange
_exptl_crystal_density_diffrn 1.513
_exptl_crystal_description block
_exptl_crystal_F_000 944
_exptl_crystal_size_max 0.240
_exptl_crystal_size_mid 0.180
_exptl_crystal_size_min 0.110
_refine_diff_density_max 0.397
_refine_diff_density_min -0.233
_refine_diff_density_rms 0.052
_refine_ls_extinction_method none
_refine_ls_goodness_of_fit_ref 1.067
_refine_ls_hydrogen_treatment constr
_refine_ls_matrix_type full
_refine_ls_number_parameters 127
_refine_ls_number_reflns 2058
_refine_ls_number_restraints 0
_refine_ls_restrained_S_all 1.067
_refine_ls_R_factor_all 0.0181
_refine_ls_R_factor_gt 0.0170
_refine_ls_shift/su_max 0.000
_refine_ls_shift/su_mean 0.000
_refine_ls_structure_factor_coef Fsqd
_refine_ls_weighting_details 'w=1/[\s^2^(Fo^2^)+(0.0192P)^2^+2.8499P] where P=(Fo^2^+2Fc^2^)/3'
_refine_ls_weighting_scheme calc
_refine_ls_wR_factor_gt 0.0436
_refine_ls_wR_factor_ref 0.0442
_reflns_Friedel_coverage 0.000
_reflns_number_gt 1956
_reflns_number_total 2058
_reflns_threshold_expression 'I > 2\s(I)'
_cod_data_source_file ja0c01629_si_004.cif
_cod_data_source_block BS_3_269
_cod_original_sg_symbol_H-M 'C 2/c'
_cod_database_code 4134721
_shelx_shelxl_version_number 2014/7
_shelx_space_group_comment
;
The symmetry employed for this shelxl refinement is uniquely defined
by the following loop, which should always be used as a source of
symmetry information in preference to the above space-group names.
They are only intended as comments.
;
_shelx_estimated_absorpt_t_min 0.806
_shelx_estimated_absorpt_t_max 0.904

loop_
_space_group_symop_operation_xyz
'x, y, z'
'-x, y, -z+1/2'
'x+1/2, y+1/2, z'
'-x+1/2, y+1/2, -z+1/2'
'-x, -y, -z'
'x, -y, z-1/2'
'-x+1/2, -y+1/2, -z'
'x+1/2, -y+1/2, z-1/2'

loop_
_atom_site_label
_atom_site_type_symbol
_atom_site_fract_x
_atom_site_fract_y
_atom_site_fract_z
_atom_site_U_iso_or_equiv
_atom_site_adp_type
_atom_site_occupancy
_atom_site_site_symmetry_order
_atom_site_calc_flag
_atom_site_refinement_flags_posn
_atom_site_refinement_flags_adp
_atom_site_refinement_flags_occupancy
_atom_site_disorder_assembly
_atom_site_disorder_group
C1 C 0.43715(8) 0.5468(2) 0.61597(12) 0.0214(3) Uani 1 1 d . . . . .
H1A H 0.4340 0.6674 0.5931 0.032 Uiso 1 1 calc R U . . .
H1B H 0.4808 0.4915 0.6076 0.032 Uiso 1 1 calc R U . . .
H1C H 0.4409 0.5449 0.6854 0.032 Uiso 1 1 calc R U . . .
C2 C 0.35681(9) 0.4541(2) 0.44664(11) 0.0195(3) Uani 1 1 d . . . . .
H2A H 0.3103 0.3966 0.4110 0.029 Uiso 1 1 calc R U . . .
H2B H 0.3977 0.3942 0.4331 0.029 Uiso 1 1 calc R U . . .
H2C H 0.3552 0.5755 0.4254 0.029 Uiso 1 1 calc R U . . .
C3 C 0.37657(10) 0.25653(19) 0.58791(14) 0.0233(4) Uani 1 1 d . . . . .
H3A H 0.3927 0.2494 0.6595 0.035 Uiso 1 1 calc R U . . .
H3B H 0.4132 0.2008 0.5635 0.035 Uiso 1 1 calc R U . . .
H3C H 0.3291 0.1972 0.5609 0.035 Uiso 1 1 calc R U . . .
C4 C 0.36816(8) 0.4478(2) 0.55648(11) 0.0168(3) Uani 1 1 d . . . . .
C5 C 0.27561(8) 0.46020(19) 0.63612(11) 0.0155(3) Uani 1 1 d . . . . .
H5 H 0.3061 0.3753 0.6776 0.019 Uiso 1 1 calc R U . . .
C6 C 0.20596(8) 0.49483(19) 0.65164(11) 0.0147(3) Uani 1 1 d . . . . .
C7 C 0.19259(9) 0.4150(2) 0.73233(11) 0.0183(3) Uani 1 1 d . . . . .
H7 H 0.2318 0.3568 0.7797 0.022 Uiso 1 1 calc R U . . .
C8 C 0.12420(9) 0.4193(2) 0.74417(12) 0.0215(3) Uani 1 1 d . . . . .
H8 H 0.1163 0.3678 0.7999 0.026 Uiso 1 1 calc R U . . .
C9 C 0.06671(9) 0.5009(2) 0.67276(12) 0.0222(3) Uani 1 1 d . . . . .
H9 H 0.0189 0.5018 0.6792 0.027 Uiso 1 1 calc R U . . .
C10 C 0.07778(8) 0.5803(2) 0.59304(11) 0.0184(3) Uani 1 1 d . . . . .
H10 H 0.0377 0.6360 0.5459 0.022 Uiso 1 1 calc R U . . .
C11 C 0.14784(8) 0.58036(19) 0.58022(11) 0.0142(3) Uani 1 1 d . . . . .
N1 N 0.30112(6) 0.53105(16) 0.57265(9) 0.0137(2) Uani 1 1 d . . . . .
O1 O 0.15430(5) 0.65332(14) 0.50117(7) 0.0151(2) Uani 1 1 d . . . . .
Pd1 Pd 0.2500 0.7500 0.5000 0.01106(6) Uani 1 2 d S . P . .

loop_
_atom_site_aniso_label
_atom_site_aniso_U_11
_atom_site_aniso_U_22
_atom_site_aniso_U_33
_atom_site_aniso_U_23
_atom_site_aniso_U_13
_atom_site_aniso_U_12
C1 0.0133(7) 0.0251(8) 0.0236(8) 0.0007(7) 0.0029(6) 0.0019(6)
C2 0.0206(8) 0.0191(8) 0.0204(8) -0.0022(6) 0.0087(6) 0.0016(6)
C3 0.0228(9) 0.0186(8) 0.0301(10) 0.0043(6) 0.0107(8) 0.0065(6)
C4 0.0135(7) 0.0163(7) 0.0210(8) 0.0016(6) 0.0061(6) 0.0032(6)
C5 0.0161(7) 0.0142(7) 0.0136(7) 0.0011(6) 0.0013(6) 0.0004(6)
C6 0.0175(7) 0.0124(7) 0.0142(7) -0.0011(6) 0.0051(6) -0.0019(5)
C7 0.0235(8) 0.0173(7) 0.0137(7) 0.0002(6) 0.0052(6) -0.0009(6)
C8 0.0282(8) 0.0231(8) 0.0173(8) 0.0011(6) 0.0129(7) -0.0028(7)
C9 0.0211(8) 0.0263(8) 0.0241(8) -0.0018(7) 0.0141(7) -0.0022(7)
C10 0.0157(7) 0.0205(8) 0.0191(8) -0.0004(6) 0.0058(6) 0.0007(6)
C11 0.0166(7) 0.0121(7) 0.0143(7) -0.0023(6) 0.0054(6) -0.0021(6)
N1 0.0119(6) 0.0139(6) 0.0144(6) -0.0001(5) 0.0031(5) 0.0006(5)
O1 0.0124(5) 0.0177(5) 0.0152(5) 0.0032(4) 0.0044(4) -0.0001(4)
Pd1 0.01001(9) 0.01170(9) 0.01144(9) 0.00155(5) 0.00338(6) 0.00036(5)

loop_
_atom_type_symbol
_atom_type_description
_atom_type_scat_dispersion_real
_atom_type_scat_dispersion_imag
_atom_type_scat_source
C C 0.0033 0.0016 'International Tables Vol C Tables 4.2.6.8 and 6.1.1.4'
H H 0.0000 0.0000 'International Tables Vol C Tables 4.2.6.8 and 6.1.1.4'
N N 0.0061 0.0033 'International Tables Vol C Tables 4.2.6.8 and 6.1.1.4'
O O 0.0106 0.0060 'International Tables Vol C Tables 4.2.6.8 and 6.1.1.4'
Pd Pd -0.9988 1.0072 'International Tables Vol C Tables 4.2.6.8 and 6.1.1.4'

loop_
_geom_angle_atom_site_label_1
_geom_angle_atom_site_label_2
_geom_angle_atom_site_label_3
_geom_angle
_geom_angle_site_symmetry_1
_geom_angle_site_symmetry_3
_geom_angle_publ_flag
N1 C4 C2 107.39(12) . . ?
N1 C4 C1 109.01(12) . . ?
C2 C4 C1 112.09(13) . . ?
N1 C4 C3 111.94(13) . . ?
C2 C4 C3 107.66(13) . . ?
C1 C4 C3 108.79(13) . . ?
N1 C5 C6 127.62(14) . . ?
C7 C6 C11 119.66(14) . . ?
C7 C6 C5 117.89(14) . . ?
C11 C6 C5 121.57(13) . . ?
C8 C7 C6 121.61(15) . . ?
C7 C8 C9 118.60(14) . . ?
C10 C9 C8 121.33(14) . . ?
C9 C10 C11 121.07(15) . . ?
O1 C11 C10 118.14(13) . . ?
O1 C11 C6 124.10(13) . . ?
C10 C11 C6 117.69(13) . . ?
C5 N1 C4 117.55(12) . . ?
C5 N1 Pd1 118.72(10) . . ?
C4 N1 Pd1 123.73(9) . . ?
C11 O1 Pd1 120.82(9) . . ?
O1 Pd1 O1 180.00(2) . 7_566 ?
O1 Pd1 N1 91.17(4) . 7_566 ?
O1 Pd1 N1 88.83(4) 7_566 7_566 ?
O1 Pd1 N1 88.83(4) . . ?
O1 Pd1 N1 91.17(4) 7_566 . ?
N1 Pd1 N1 180.00(4) 7_566 . ?

loop_
_geom_bond_atom_site_label_1
_geom_bond_atom_site_label_2
_geom_bond_distance
_geom_bond_site_symmetry_2
_geom_bond_publ_flag
C1 C4 1.529(2) . ?
C2 C4 1.529(2) . ?
C3 C4 1.533(2) . ?
C4 N1 1.5188(18) . ?
C5 N1 1.2884(19) . ?
C5 C6 1.447(2) . ?
C6 C7 1.409(2) . ?
C6 C11 1.414(2) . ?
C7 C8 1.375(2) . ?
C8 C9 1.394(2) . ?
C9 C10 1.377(2) . ?
C10 C11 1.413(2) . ?
C11 O1 1.3114(18) . ?
N1 Pd1 2.0587(12) . ?
O1 Pd1 1.9843(10) . ?
Pd1 O1 1.9843(10) 7_566 ?
Pd1 N1 2.0586(12) 7_566 ?
